data_7014456
loop_
_publ_author_name
'Sugimoto, Hideki'
'Tano, Hiroyuki'
'Suyama, Koichiro'
'Kobayashi, Tomoya'
'Miyake, Hiroyuki'
'Itoh, Shinobu'
'Mtei, Regina P.'
'Kirk, Martin L.'

_publ_section_title
;
 Chalcogenidobis(ene-1,2-dithiolate)molybdenum(IV) complexes
 (chalcogenide E = O, S, Se): probing Mo\\tb E and ene-1,2-dithiolate
 substituent effects on geometric and electronic structure.
;
_journal_issue 5
_journal_name_full 'Dalton transactions (Cambridge, England : 2003)'
_journal_page_first 1119
_journal_page_last 1131
_journal_paper_doi 10.1039/c0dt00871k
_journal_volume 40
_journal_year 2011
_chemical_absolute_configuration 'CHOOSE rm ad rmad syn or unk'
_chemical_formula_moiety 'C44 H60 Mo N2 O S4 '
_chemical_formula_sum 'C44 H60 Mo N2 O S4'
_chemical_formula_weight 857.15
_space_group_IT_number 4
_symmetry_cell_setting monoclinic
_symmetry_Int_Tables_number 4
_symmetry_space_group_name_Hall 'P 2yb'
_symmetry_space_group_name_H-M 'P 1 21 1'
_cell_angle_alpha 90.0000
_cell_angle_beta 104.966(10)
_cell_angle_gamma 90.0000
_cell_formula_units_Z 2
_cell_length_a 14.733(9)
_cell_length_b 8.778(5)
_cell_length_c 17.409(11)
_cell_measurement_reflns_used 1042
_cell_measurement_temperature 113.1
_cell_measurement_theta_max 27.4
_cell_measurement_theta_min 4.1
_cell_volume 2175(2)
_computing_cell_refinement PROCESS-AUTO
_computing_data_collection PROCESS-AUTO
_computing_data_reduction CrystalStructure
_computing_publication_material 'CrystalStructure 3.8'
_computing_structure_refinement SHELXL
_computing_structure_solution SIR2002
_diffrn_ambient_temperature 113.1
_diffrn_detector_area_resol_mean 10.00
_diffrn_measured_fraction_theta_full 0.994
_diffrn_measured_fraction_theta_max 0.994
_diffrn_measurement_device_type 'Rigaku RAXIS-RAPID'
_diffrn_measurement_method \w
_diffrn_radiation_type 'Mo K\a'
_diffrn_radiation_wavelength 0.71075
_diffrn_reflns_av_R_equivalents 0.069
_diffrn_reflns_limit_h_max 19
_diffrn_reflns_limit_h_min -19
_diffrn_reflns_limit_k_max 11
_diffrn_reflns_limit_k_min -11
_diffrn_reflns_limit_l_max 22
_diffrn_reflns_limit_l_min -21
_diffrn_reflns_number 21205
_diffrn_reflns_theta_full 27.46
_diffrn_reflns_theta_max 27.46
_exptl_absorpt_coefficient_mu 0.528
_exptl_absorpt_correction_T_max 0.900
_exptl_absorpt_correction_T_min 0.353
_exptl_absorpt_correction_type multi-scan
_exptl_absorpt_process_details
;
Higashi, T. (1995). Program for Absorption Correction.
Rigaku Corporation, Tokyo, Japan.
;
_exptl_crystal_colour orange
_exptl_crystal_density_diffrn 1.309
_exptl_crystal_density_method 'not measured'
_exptl_crystal_description platelet
_exptl_crystal_F_000 904.00
_exptl_crystal_size_max 0.60
_exptl_crystal_size_mid 0.55
_exptl_crystal_size_min 0.20
_refine_diff_density_max 0.64
_refine_diff_density_min -0.87
_refine_ls_abs_structure_details 'Flack, H. D. (1983), Acta Cryst. A39, 876-881. 4600 Friedel Pairs'
_refine_ls_abs_structure_Flack -0.03(2)
_refine_ls_extinction_method none
_refine_ls_goodness_of_fit_ref 1.028
_refine_ls_hydrogen_treatment refall
_refine_ls_number_parameters 470
_refine_ls_number_reflns 9877
_refine_ls_R_factor_gt 0.0443
_refine_ls_shift/su_max 0.0000
_refine_ls_structure_factor_coef Fsqd
_refine_ls_weighting_details 'w = 1/[\s^2^(Fo^2^)+(0.0456P)^2^+0.7142P] where P=(Fo^2^+2Fc^2^)/3'
_refine_ls_weighting_scheme calc
_refine_ls_wR_factor_ref 0.1097
_reflns_number_gt 9290
_reflns_number_total 9877
_reflns_threshold_expression F^2^>2.0\s(F^2^)
_cod_data_source_file C0DT00871K.TXT
_cod_data_source_block '_MoOLPh'
_cod_original_formula_sum 'C44 H60 Mo N2 O S4 '
_cod_database_code 7014456

loop_
_symmetry_equiv_pos_site_id
_symmetry_equiv_pos_as_xyz
1 +X,+Y,+Z
2 -X,1/2+Y,-Z

loop_
_atom_site_label
_atom_site_type_symbol
_atom_site_fract_x
_atom_site_fract_y
_atom_site_fract_z
_atom_site_U_iso_or_equiv
_atom_site_adp_type
_atom_site_occupancy
_atom_site_symmetry_multiplicity
_atom_site_calc_flag
_atom_site_refinement_flags
_atom_site_disorder_assembly
_atom_site_disorder_group
Mo(1) Mo -0.031288(15) 0.78021(3) 0.213540(13) 0.01566(6) Uani 1.00 1 d . . .
S(1) S 0.07403(5) 0.57540(8) 0.20959(4) 0.01777(14) Uani 1.00 1 d . . .
S(2) S 0.07629(5) 0.82402(9) 0.33906(5) 0.02144(16) Uani 1.00 1 d . . .
S(3) S -0.14651(5) 0.84770(9) 0.28161(4) 0.01807(14) Uani 1.00 1 d . . .
S(4) S -0.15318(5) 0.61820(9) 0.14161(5) 0.01997(15) Uani 1.00 1 d . . .
O(1) O -0.01820(16) 0.9225(2) 0.15023(14) 0.0246(4) Uani 1.00 1 d . . .
N(1) N 0.18460(19) 0.6814(3) 0.00613(16) 0.0204(5) Uani 1.00 1 d . . .
N(2) N -0.0896(2) 0.3508(3) 0.38513(16) 0.0218(5) Uani 1.00 1 d . . .
C(1) C 0.1797(2) 0.6127(3) 0.28540(19) 0.0195(6) Uani 1.00 1 d . . .
C(2) C 0.1813(2) 0.7227(3) 0.33947(18) 0.0195(6) Uani 1.00 1 d . . .
C(3) C -0.25584(19) 0.7668(3) 0.22843(17) 0.0185(5) Uani 1.00 1 d . . .
C(4) C -0.2582(2) 0.6695(3) 0.16851(19) 0.0178(5) Uani 1.00 1 d . . .
C(5) C 0.2615(2) 0.5179(3) 0.28241(19) 0.0198(6) Uani 1.00 1 d . . .
C(6) C 0.2551(2) 0.3578(4) 0.2773(2) 0.0278(7) Uani 1.00 1 d . . .
C(7) C 0.3326(2) 0.2712(5) 0.2747(2) 0.0340(7) Uani 1.00 1 d . . .
C(8) C 0.4176(2) 0.3376(4) 0.2780(2) 0.0315(7) Uani 1.00 1 d . . .
C(9) C 0.4257(2) 0.4942(4) 0.2814(2) 0.0296(7) Uani 1.00 1 d . . .
C(10) C 0.3489(2) 0.5837(4) 0.28416(19) 0.0233(6) Uani 1.00 1 d . . .
C(11) C 0.26483(19) 0.7735(5) 0.40169(17) 0.0230(6) Uani 1.00 1 d . . .
C(12) C 0.3168(2) 0.6771(4) 0.4605(2) 0.0315(8) Uani 1.00 1 d . . .
C(13) C 0.3948(2) 0.7318(5) 0.5169(2) 0.0397(10) Uani 1.00 1 d . . .
C(14) C 0.4234(2) 0.8815(5) 0.5153(2) 0.0407(10) Uani 1.00 1 d . . .
C(15) C 0.3719(2) 0.9791(5) 0.4570(2) 0.0356(8) Uani 1.00 1 d . . .
C(16) C 0.2930(2) 0.9269(4) 0.4015(2) 0.0257(7) Uani 1.00 1 d . . .
C(17) C -0.3384(2) 0.8157(3) 0.25628(18) 0.0187(6) Uani 1.00 1 d . . .
C(18) C -0.3345(2) 0.8172(4) 0.3374(2) 0.0296(8) Uani 1.00 1 d . . .
C(19) C -0.4116(2) 0.8610(4) 0.3645(2) 0.0331(8) Uani 1.00 1 d . . .
C(20) C -0.4932(2) 0.9085(4) 0.3106(2) 0.0306(8) Uani 1.00 1 d . . .
C(21) C -0.4984(2) 0.9099(4) 0.2309(2) 0.0324(8) Uani 1.00 1 d . . .
C(22) C -0.4213(2) 0.8629(4) 0.2037(2) 0.0263(7) Uani 1.00 1 d . . .
C(23) C -0.3430(2) 0.5908(3) 0.12014(19) 0.0186(6) Uani 1.00 1 d . . .
C(24) C -0.4001(2) 0.5000(4) 0.1546(2) 0.0267(7) Uani 1.00 1 d . . .
C(25) C -0.4779(2) 0.4266(4) 0.1076(2) 0.0330(8) Uani 1.00 1 d . . .
C(26) C -0.5008(2) 0.4421(4) 0.0259(2) 0.0301(7) Uani 1.00 1 d . . .
C(27) C -0.4452(2) 0.5324(4) -0.0092(2) 0.0265(7) Uani 1.00 1 d . . .
C(28) C -0.3662(2) 0.6029(3) 0.0377(2) 0.0233(6) Uani 1.00 1 d . . .
C(29) C 0.2018(2) 0.7644(5) 0.0851(2) 0.0336(7) Uani 1.00 1 d . . .
C(30) C 0.2115(3) 0.9358(4) 0.0806(2) 0.0433(10) Uani 1.00 1 d . . .
C(31) C 0.0968(2) 0.7395(4) -0.0533(2) 0.0342(8) Uani 1.00 1 d . . .
C(32) C 0.0087(2) 0.7387(4) -0.0278(3) 0.0454(10) Uani 1.00 1 d . . .
C(33) C 0.2682(2) 0.7035(4) -0.0282(2) 0.0341(8) Uani 1.00 1 d . . .
C(34) C 0.2659(3) 0.6116(5) -0.1020(2) 0.0448(10) Uani 1.00 1 d . . .
C(35) C 0.1684(2) 0.5131(3) 0.0222(2) 0.0292(7) Uani 1.00 1 d . . .
C(36) C 0.2528(2) 0.4282(4) 0.0687(2) 0.0350(8) Uani 1.00 1 d . . .
C(37) C -0.0581(2) 0.3567(4) 0.3085(2) 0.0306(7) Uani 1.00 1 d . . .
C(38) C -0.0113(3) 0.2136(4) 0.2893(2) 0.0385(9) Uani 1.00 1 d . . .
C(39) C -0.1612(2) 0.2257(4) 0.3828(2) 0.0289(7) Uani 1.00 1 d . . .
C(40) C -0.2544(3) 0.2488(4) 0.3213(2) 0.0414(10) Uani 1.00 1 d . . .
C(41) C -0.1306(2) 0.5079(3) 0.3943(2) 0.0264(7) Uani 1.00 1 d . . .
C(42) C -0.1742(2) 0.5199(4) 0.4636(2) 0.0309(7) Uani 1.00 1 d . . .
C(43) C -0.0071(2) 0.3165(4) 0.4554(2) 0.0294(7) Uani 1.00 1 d . . .
C(44) C 0.0786(3) 0.4163(5) 0.4626(2) 0.0434(10) Uani 1.00 1 d . . .
H(1) H 0.1971 0.3090 0.2757 0.033 Uiso 1.00 1 c R . .
H(2) H 0.3268 0.1636 0.2706 0.041 Uiso 1.00 1 c R . .
H(3) H 0.4706 0.2762 0.2779 0.038 Uiso 1.00 1 c R . .
H(4) H 0.4840 0.5409 0.2819 0.035 Uiso 1.00 1 c R . .
H(5) H 0.3556 0.6914 0.2873 0.028 Uiso 1.00 1 c R . .
H(6) H 0.2988 0.5734 0.4621 0.038 Uiso 1.00 1 c R . .
H(7) H 0.4290 0.6653 0.5571 0.048 Uiso 1.00 1 c R . .
H(8) H 0.4775 0.9174 0.5535 0.049 Uiso 1.00 1 c R . .
H(9) H 0.3910 1.0821 0.4554 0.043 Uiso 1.00 1 c R . .
H(10) H 0.2575 0.9951 0.3629 0.031 Uiso 1.00 1 c R . .
H(11) H -0.2780 0.7877 0.3748 0.035 Uiso 1.00 1 c R . .
H(12) H -0.4082 0.8585 0.4197 0.040 Uiso 1.00 1 c R . .
H(13) H -0.5457 0.9400 0.3289 0.037 Uiso 1.00 1 c R . .
H(14) H -0.5544 0.9428 0.1940 0.039 Uiso 1.00 1 c R . .
H(15) H -0.4259 0.8632 0.1482 0.032 Uiso 1.00 1 c R . .
H(16) H -0.3853 0.4887 0.2107 0.032 Uiso 1.00 1 c R . .
H(17) H -0.5159 0.3651 0.1317 0.040 Uiso 1.00 1 c R . .
H(18) H -0.5542 0.3913 -0.0061 0.036 Uiso 1.00 1 c R . .
H(19) H -0.4614 0.5457 -0.0652 0.032 Uiso 1.00 1 c R . .
H(20) H -0.3270 0.6607 0.0131 0.028 Uiso 1.00 1 c R . .
H(21) H 0.2598 0.7233 0.1213 0.040 Uiso 1.00 1 c R . .
H(22) H 0.1491 0.7416 0.1089 0.040 Uiso 1.00 1 c R . .
H(23) H 0.2777 0.9622 0.0872 0.052 Uiso 1.00 1 c R . .
H(24) H 0.1887 0.9838 0.1230 0.052 Uiso 1.00 1 c R . .
H(25) H 0.1743 0.9722 0.0288 0.052 Uiso 1.00 1 c R . .
H(26) H 0.1089 0.8453 -0.0677 0.041 Uiso 1.00 1 c R . .
H(27) H 0.0869 0.6771 -0.1022 0.041 Uiso 1.00 1 c R . .
H(28) H -0.0232 0.6407 -0.0416 0.055 Uiso 1.00 1 c R . .
H(29) H -0.0323 0.8211 -0.0546 0.055 Uiso 1.00 1 c R . .
H(30) H 0.0231 0.7538 0.0299 0.055 Uiso 1.00 1 c R . .
H(31) H 0.2725 0.8127 -0.0409 0.041 Uiso 1.00 1 c R . .
H(32) H 0.3260 0.6766 0.0131 0.041 Uiso 1.00 1 c R . .
H(33) H 0.2961 0.5127 -0.0867 0.054 Uiso 1.00 1 c R . .
H(34) H 0.2996 0.6667 -0.1351 0.054 Uiso 1.00 1 c R . .
H(35) H 0.2005 0.5957 -0.1320 0.054 Uiso 1.00 1 c R . .
H(36) H 0.1189 0.5070 0.0513 0.035 Uiso 1.00 1 c R . .
H(37) H 0.1442 0.4610 -0.0295 0.035 Uiso 1.00 1 c R . .
H(38) H 0.2853 0.3816 0.0320 0.042 Uiso 1.00 1 c R . .
H(39) H 0.2331 0.3485 0.1003 0.042 Uiso 1.00 1 c R . .
H(40) H 0.2954 0.4989 0.1041 0.042 Uiso 1.00 1 c R . .
H(41) H -0.1136 0.3783 0.2639 0.037 Uiso 1.00 1 c R . .
H(42) H -0.0138 0.4428 0.3120 0.037 Uiso 1.00 1 c R . .
H(43) H 0.0564 0.2191 0.3139 0.046 Uiso 1.00 1 c R . .
H(44) H -0.0225 0.2039 0.2316 0.046 Uiso 1.00 1 c R . .
H(45) H -0.0376 0.1248 0.3101 0.046 Uiso 1.00 1 c R . .
H(46) H -0.1735 0.2178 0.4360 0.035 Uiso 1.00 1 c R . .
H(47) H -0.1339 0.1276 0.3718 0.035 Uiso 1.00 1 c R . .
H(48) H -0.2974 0.3057 0.3452 0.050 Uiso 1.00 1 c R . .
H(49) H -0.2820 0.1495 0.3029 0.050 Uiso 1.00 1 c R . .
H(50) H -0.2439 0.3062 0.2760 0.050 Uiso 1.00 1 c R . .
H(51) H -0.0800 0.5848 0.4009 0.032 Uiso 1.00 1 c R . .
H(52) H -0.1789 0.5325 0.3448 0.032 Uiso 1.00 1 c R . .
H(53) H -0.2409 0.4931 0.4461 0.037 Uiso 1.00 1 c R . .
H(54) H -0.1678 0.6245 0.4840 0.037 Uiso 1.00 1 c R . .
H(55) H -0.1422 0.4500 0.5058 0.037 Uiso 1.00 1 c R . .
H(56) H 0.0116 0.2089 0.4517 0.035 Uiso 1.00 1 c R . .
H(57) H -0.0282 0.3270 0.5047 0.035 Uiso 1.00 1 c R . .
H(58) H 0.1202 0.3695 0.4335 0.052 Uiso 1.00 1 c R . .
H(59) H 0.1123 0.4269 0.5188 0.052 Uiso 1.00 1 c R . .
H(60) H 0.0589 0.5170 0.4401 0.052 Uiso 1.00 1 c R . .

loop_
_atom_site_aniso_label
_atom_site_aniso_U_11
_atom_site_aniso_U_22
_atom_site_aniso_U_33
_atom_site_aniso_U_12
_atom_site_aniso_U_13
_atom_site_aniso_U_23
Mo(1) 0.01495(11) 0.01746(11) 0.01429(12) 0.00050(11) 0.00329(8) 0.00141(11)
S(1) 0.0160(3) 0.0202(3) 0.0177(3) 0.0003(2) 0.0054(2) 0.0003(2)
S(2) 0.0174(3) 0.0292(4) 0.0167(3) 0.0035(2) 0.0025(2) -0.0046(3)
S(3) 0.0168(3) 0.0190(3) 0.0179(3) -0.0001(3) 0.0035(2) -0.0031(2)
S(4) 0.0157(3) 0.0237(3) 0.0208(3) 0.0008(3) 0.0052(2) -0.0063(3)
O(1) 0.0250(11) 0.0255(11) 0.0232(11) -0.0012(9) 0.0059(9) 0.0066(9)
N(1) 0.0249(13) 0.0196(12) 0.0174(12) -0.0037(10) 0.0065(10) 0.0022(10)
N(2) 0.0305(14) 0.0157(11) 0.0201(13) -0.0003(11) 0.0080(11) 0.0028(10)
C(1) 0.0157(13) 0.0242(14) 0.0195(14) -0.0021(12) 0.0062(11) 0.0037(12)
C(2) 0.0170(13) 0.0267(14) 0.0158(14) 0.0023(12) 0.0060(11) 0.0033(12)
C(3) 0.0176(12) 0.0176(13) 0.0206(13) 0.0022(13) 0.0053(10) 0.0038(13)
C(4) 0.0139(13) 0.0214(13) 0.0177(14) 0.0020(11) 0.0031(11) 0.0024(12)
C(5) 0.0187(14) 0.0241(15) 0.0173(14) 0.0012(12) 0.0059(11) 0.0013(12)
C(6) 0.0278(17) 0.0287(17) 0.0296(18) 0.0041(14) 0.0122(14) 0.0071(14)
C(7) 0.0392(18) 0.0277(15) 0.0382(18) 0.0097(18) 0.0159(15) 0.0102(19)
C(8) 0.0266(17) 0.0428(18) 0.0264(17) 0.0196(16) 0.0089(14) 0.0048(15)
C(9) 0.0174(14) 0.046(2) 0.0242(17) 0.0006(15) 0.0041(13) 0.0011(15)
C(10) 0.0170(14) 0.0328(17) 0.0213(15) 0.0010(13) 0.0068(12) -0.0053(13)
C(11) 0.0162(12) 0.0376(15) 0.0150(12) 0.0031(16) 0.0034(10) -0.0038(16)
C(12) 0.0251(16) 0.044(2) 0.0234(17) 0.0038(16) 0.0024(13) 0.0019(15)
C(13) 0.0239(17) 0.064(2) 0.0255(18) 0.0089(18) -0.0043(14) 0.0030(17)
C(14) 0.0205(17) 0.075(3) 0.0244(19) -0.0095(19) 0.0013(14) -0.0121(19)
C(15) 0.0264(17) 0.056(2) 0.0283(18) -0.0099(18) 0.0138(15) -0.0110(18)
C(16) 0.0198(15) 0.0380(18) 0.0203(15) -0.0033(14) 0.0067(12) -0.0031(14)
C(17) 0.0210(13) 0.0176(15) 0.0188(14) 0.0011(11) 0.0073(11) 0.0007(11)
C(18) 0.0293(16) 0.040(2) 0.0197(15) 0.0123(15) 0.0072(13) 0.0031(14)
C(19) 0.0326(18) 0.047(2) 0.0232(18) 0.0024(17) 0.0134(14) -0.0047(16)
C(20) 0.0279(17) 0.0314(17) 0.040(2) 0.0013(15) 0.0211(16) -0.0100(16)
C(21) 0.0220(16) 0.041(2) 0.0341(19) 0.0095(16) 0.0071(14) 0.0021(17)
C(22) 0.0250(16) 0.0330(18) 0.0209(16) 0.0051(14) 0.0056(13) 0.0038(14)
C(23) 0.0164(13) 0.0173(13) 0.0228(15) 0.0018(11) 0.0065(11) -0.0012(12)
C(24) 0.0260(16) 0.0339(17) 0.0214(16) -0.0053(15) 0.0081(13) 0.0021(14)
C(25) 0.0289(17) 0.0393(19) 0.0337(19) -0.0160(16) 0.0131(15) -0.0045(16)
C(26) 0.0242(16) 0.0380(19) 0.0270(17) -0.0093(15) 0.0049(14) -0.0104(15)
C(27) 0.0250(16) 0.0299(16) 0.0233(16) -0.0035(14) 0.0040(13) -0.0042(14)
C(28) 0.0234(15) 0.0237(15) 0.0227(16) -0.0037(13) 0.0060(12) -0.0024(13)
C(29) 0.0445(19) 0.0330(18) 0.0249(15) -0.0083(18) 0.0114(14) -0.0043(16)
C(30) 0.055(2) 0.0336(19) 0.043(2) -0.0067(19) 0.015(2) -0.0164(18)
C(31) 0.042(2) 0.0282(18) 0.0308(19) 0.0044(15) 0.0055(15) 0.0026(14)
C(32) 0.0315(19) 0.036(2) 0.064(2) 0.0097(16) 0.0040(18) -0.0064(19)
C(33) 0.038(2) 0.038(2) 0.0304(19) -0.0063(17) 0.0163(16) 0.0005(16)
C(34) 0.048(2) 0.061(2) 0.031(2) 0.005(2) 0.0225(18) 0.004(2)
C(35) 0.0356(18) 0.0238(16) 0.0282(17) -0.0044(14) 0.0083(15) 0.0042(14)
C(36) 0.038(2) 0.0311(17) 0.037(2) 0.0088(16) 0.0121(17) 0.0051(16)
C(37) 0.045(2) 0.0308(18) 0.0209(16) -0.0029(17) 0.0167(15) 0.0037(14)
C(38) 0.051(2) 0.0315(18) 0.043(2) -0.0114(18) 0.030(2) -0.0116(17)
C(39) 0.0352(18) 0.0244(14) 0.0312(18) -0.0057(14) 0.0158(15) 0.0006(14)
C(40) 0.042(2) 0.043(2) 0.038(2) -0.0035(18) 0.0085(17) -0.0084(17)
C(41) 0.0364(18) 0.0191(14) 0.0239(16) 0.0059(14) 0.0083(14) 0.0059(13)
C(42) 0.039(2) 0.0285(17) 0.0273(18) 0.0097(15) 0.0115(15) 0.0008(15)
C(43) 0.0338(17) 0.0302(19) 0.0235(16) 0.0063(14) 0.0066(13) 0.0005(13)
C(44) 0.044(2) 0.036(2) 0.047(2) 0.0003(19) 0.0053(19) -0.0130(19)

loop_
_atom_type_symbol
_atom_type_description
_atom_type_scat_dispersion_real
_atom_type_scat_dispersion_imag
_atom_type_scat_source
C C 0.003 0.002
;
International Tables for Crystallography
(1992, Vol. C, Tables 4.2.6.8 and 6.1.1.4)
;
H H 0.000 0.000
;
International Tables for Crystallography
(1992, Vol. C, Table 6.1.1.4)
;
Mo Mo -1.683 0.686
;
International Tables for Crystallography
(1992, Vol. C, Tables 4.2.6.8 and 6.1.1.4)
;
N N 0.006 0.003
;
International Tables for Crystallography
(1992, Vol. C, Tables 4.2.6.8 and 6.1.1.4)
;
O O 0.011 0.006
;
International Tables for Crystallography
(1992, Vol. C, Tables 4.2.6.8 and 6.1.1.4)
;
S S 0.125 0.123
;
International Tables for Crystallography
(1992, Vol. C, Tables 4.2.6.8 and 6.1.1.4)
;

loop_
_geom_angle_atom_site_label_1
_geom_angle_atom_site_label_2
_geom_angle_atom_site_label_3
_geom_angle
_geom_angle_publ_flag
_geom_angle_site_symmetry_1
_geom_angle_site_symmetry_2
_geom_angle_site_symmetry_3
S(1) Mo(1) S(2) 82.20(2) yes . . .
S(1) Mo(1) S(3) 138.89(2) yes . . .
S(1) Mo(1) S(4) 86.70(2) yes . . .
S(1) Mo(1) O(1) 110.45(8) yes . . .
S(2) Mo(1) S(3) 83.92(2) yes . . .
S(2) Mo(1) S(4) 144.57(3) yes . . .
S(2) Mo(1) O(1) 108.37(7) yes . . .
S(3) Mo(1) S(4) 82.67(2) yes . . .
S(3) Mo(1) O(1) 110.64(8) yes . . .
S(4) Mo(1) O(1) 107.04(7) yes . . .
Mo(1) S(1) C(1) 106.79(11) yes . . .
Mo(1) S(2) C(2) 107.15(10) yes . . .
Mo(1) S(3) C(3) 107.86(11) yes . . .
Mo(1) S(4) C(4) 107.37(10) yes . . .
C(29) N(1) C(31) 111.7(2) yes . . .
C(29) N(1) C(33) 109.5(2) yes . . .
C(29) N(1) C(35) 107.1(2) yes . . .
C(31) N(1) C(33) 108.9(2) yes . . .
C(31) N(1) C(35) 107.6(2) yes . . .
C(33) N(1) C(35) 112.1(2) yes . . .
C(37) N(2) C(39) 111.7(2) yes . . .
C(37) N(2) C(41) 106.2(2) yes . . .
C(37) N(2) C(43) 110.6(2) yes . . .
C(39) N(2) C(41) 111.4(2) yes . . .
C(39) N(2) C(43) 106.6(2) yes . . .
C(41) N(2) C(43) 110.5(2) yes . . .
S(1) C(1) C(2) 120.1(2) yes . . .
S(1) C(1) C(5) 115.6(2) yes . . .
C(2) C(1) C(5) 124.3(2) yes . . .
S(2) C(2) C(1) 119.9(2) yes . . .
S(2) C(2) C(11) 114.1(2) yes . . .
C(1) C(2) C(11) 126.0(2) yes . . .
S(3) C(3) C(4) 119.7(2) yes . . .
S(3) C(3) C(17) 114.9(2) yes . . .
C(4) C(3) C(17) 125.4(2) yes . . .
S(4) C(4) C(3) 120.9(2) yes . . .
S(4) C(4) C(23) 113.1(2) yes . . .
C(3) C(4) C(23) 125.9(2) yes . . .
C(1) C(5) C(6) 121.5(2) yes . . .
C(1) C(5) C(10) 121.3(2) yes . . .
C(6) C(5) C(10) 117.2(3) yes . . .
C(5) C(6) C(7) 120.6(3) yes . . .
C(6) C(7) C(8) 121.3(4) yes . . .
C(7) C(8) C(9) 119.6(3) yes . . .
C(8) C(9) C(10) 120.2(3) yes . . .
C(5) C(10) C(9) 121.2(3) yes . . .
C(2) C(11) C(12) 123.2(3) yes . . .
C(2) C(11) C(16) 118.4(2) yes . . .
C(12) C(11) C(16) 118.4(2) yes . . .
C(11) C(12) C(13) 120.4(3) yes . . .
C(12) C(13) C(14) 121.0(3) yes . . .
C(13) C(14) C(15) 119.1(3) yes . . .
C(14) C(15) C(16) 120.4(4) yes . . .
C(11) C(16) C(15) 120.6(3) yes . . .
C(3) C(17) C(18) 120.6(2) yes . . .
C(3) C(17) C(22) 121.8(2) yes . . .
C(18) C(17) C(22) 117.6(3) yes . . .
C(17) C(18) C(19) 121.3(2) yes . . .
C(18) C(19) C(20) 119.7(3) yes . . .
C(19) C(20) C(21) 120.0(3) yes . . .
C(20) C(21) C(22) 120.1(3) yes . . .
C(17) C(22) C(21) 121.2(3) yes . . .
C(4) C(23) C(24) 122.2(2) yes . . .
C(4) C(23) C(28) 119.8(3) yes . . .
C(24) C(23) C(28) 118.0(2) yes . . .
C(23) C(24) C(25) 120.6(3) yes . . .
C(24) C(25) C(26) 120.5(3) yes . . .
C(25) C(26) C(27) 119.6(3) yes . . .
C(26) C(27) C(28) 119.8(3) yes . . .
C(23) C(28) C(27) 121.4(3) yes . . .
N(1) C(29) C(30) 115.2(3) yes . . .
N(1) C(31) C(32) 116.9(3) yes . . .
N(1) C(33) C(34) 115.2(3) yes . . .
N(1) C(35) C(36) 115.6(2) yes . . .
N(2) C(37) C(38) 115.1(3) yes . . .
N(2) C(39) C(40) 114.7(3) yes . . .
N(2) C(41) C(42) 114.0(2) yes . . .
N(2) C(43) C(44) 115.4(3) yes . . .
C(5) C(6) H(1) 119.7 no . . .
C(7) C(6) H(1) 119.7 no . . .
C(6) C(7) H(2) 119.4 no . . .
C(8) C(7) H(2) 119.4 no . . .
C(7) C(8) H(3) 120.2 no . . .
C(9) C(8) H(3) 120.2 no . . .
C(8) C(9) H(4) 119.9 no . . .
C(10) C(9) H(4) 119.9 no . . .
C(5) C(10) H(5) 119.4 no . . .
C(9) C(10) H(5) 119.4 no . . .
C(11) C(12) H(6) 119.8 no . . .
C(13) C(12) H(6) 119.8 no . . .
C(12) C(13) H(7) 119.5 no . . .
C(14) C(13) H(7) 119.5 no . . .
C(13) C(14) H(8) 120.4 no . . .
C(15) C(14) H(8) 120.4 no . . .
C(14) C(15) H(9) 119.8 no . . .
C(16) C(15) H(9) 119.8 no . . .
C(11) C(16) H(10) 119.7 no . . .
C(15) C(16) H(10) 119.7 no . . .
C(17) C(18) H(11) 119.3 no . . .
C(19) C(18) H(11) 119.3 no . . .
C(18) C(19) H(12) 120.1 no . . .
C(20) C(19) H(12) 120.1 no . . .
C(19) C(20) H(13) 120.0 no . . .
C(21) C(20) H(13) 120.0 no . . .
C(20) C(21) H(14) 119.9 no . . .
C(22) C(21) H(14) 119.9 no . . .
C(17) C(22) H(15) 119.4 no . . .
C(21) C(22) H(15) 119.4 no . . .
C(23) C(24) H(16) 119.7 no . . .
C(25) C(24) H(16) 119.7 no . . .
C(24) C(25) H(17) 119.7 no . . .
C(26) C(25) H(17) 119.7 no . . .
C(25) C(26) H(18) 120.2 no . . .
C(27) C(26) H(18) 120.2 no . . .
C(26) C(27) H(19) 120.1 no . . .
C(28) C(27) H(19) 120.1 no . . .
C(23) C(28) H(20) 119.3 no . . .
C(27) C(28) H(20) 119.3 no . . .
N(1) C(29) H(21) 108.5 no . . .
N(1) C(29) H(22) 108.5 no . . .
C(30) C(29) H(21) 108.5 no . . .
C(30) C(29) H(22) 108.5 no . . .
H(21) C(29) H(22) 107.5 no . . .
C(29) C(30) H(23) 109.5 no . . .
C(29) C(30) H(24) 109.5 no . . .
C(29) C(30) H(25) 109.5 no . . .
H(23) C(30) H(24) 109.5 no . . .
H(23) C(30) H(25) 109.5 no . . .
H(24) C(30) H(25) 109.5 no . . .
N(1) C(31) H(26) 108.1 no . . .
N(1) C(31) H(27) 108.1 no . . .
C(32) C(31) H(26) 108.1 no . . .
C(32) C(31) H(27) 108.1 no . . .
H(26) C(31) H(27) 107.3 no . . .
C(31) C(32) H(28) 109.5 no . . .
C(31) C(32) H(29) 109.5 no . . .
C(31) C(32) H(30) 109.5 no . . .
H(28) C(32) H(29) 109.5 no . . .
H(28) C(32) H(30) 109.5 no . . .
H(29) C(32) H(30) 109.5 no . . .
N(1) C(33) H(31) 108.5 no . . .
N(1) C(33) H(32) 108.5 no . . .
C(34) C(33) H(31) 108.5 no . . .
C(34) C(33) H(32) 108.5 no . . .
H(31) C(33) H(32) 107.5 no . . .
C(33) C(34) H(33) 109.5 no . . .
C(33) C(34) H(34) 109.5 no . . .
C(33) C(34) H(35) 109.5 no . . .
H(33) C(34) H(34) 109.5 no . . .
H(33) C(34) H(35) 109.5 no . . .
H(34) C(34) H(35) 109.5 no . . .
N(1) C(35) H(36) 108.4 no . . .
N(1) C(35) H(37) 108.4 no . . .
C(36) C(35) H(36) 108.4 no . . .
C(36) C(35) H(37) 108.4 no . . .
H(36) C(35) H(37) 107.4 no . . .
C(35) C(36) H(38) 109.5 no . . .
C(35) C(36) H(39) 109.5 no . . .
C(35) C(36) H(40) 109.5 no . . .
H(38) C(36) H(39) 109.5 no . . .
H(38) C(36) H(40) 109.5 no . . .
H(39) C(36) H(40) 109.5 no . . .
N(2) C(37) H(41) 108.5 no . . .
N(2) C(37) H(42) 108.5 no . . .
C(38) C(37) H(41) 108.5 no . . .
C(38) C(37) H(42) 108.5 no . . .
H(41) C(37) H(42) 107.5 no . . .
C(37) C(38) H(43) 109.5 no . . .
C(37) C(38) H(44) 109.5 no . . .
C(37) C(38) H(45) 109.5 no . . .
H(43) C(38) H(44) 109.5 no . . .
H(43) C(38) H(45) 109.5 no . . .
H(44) C(38) H(45) 109.5 no . . .
N(2) C(39) H(46) 108.6 no . . .
N(2) C(39) H(47) 108.6 no . . .
C(40) C(39) H(46) 108.6 no . . .
C(40) C(39) H(47) 108.6 no . . .
H(46) C(39) H(47) 107.6 no . . .
C(39) C(40) H(48) 109.5 no . . .
C(39) C(40) H(49) 109.5 no . . .
C(39) C(40) H(50) 109.5 no . . .
H(48) C(40) H(49) 109.5 no . . .
H(48) C(40) H(50) 109.5 no . . .
H(49) C(40) H(50) 109.5 no . . .
N(2) C(41) H(51) 108.7 no . . .
N(2) C(41) H(52) 108.7 no . . .
C(42) C(41) H(51) 108.7 no . . .
C(42) C(41) H(52) 108.7 no . . .
H(51) C(41) H(52) 107.6 no . . .
C(41) C(42) H(53) 109.5 no . . .
C(41) C(42) H(54) 109.5 no . . .
C(41) C(42) H(55) 109.5 no . . .
H(53) C(42) H(54) 109.5 no . . .
H(53) C(42) H(55) 109.5 no . . .
H(54) C(42) H(55) 109.5 no . . .
N(2) C(43) H(56) 108.4 no . . .
N(2) C(43) H(57) 108.4 no . . .
C(44) C(43) H(56) 108.4 no . . .
C(44) C(43) H(57) 108.4 no . . .
H(56) C(43) H(57) 107.5 no . . .
C(43) C(44) H(58) 109.5 no . . .
C(43) C(44) H(59) 109.5 no . . .
C(43) C(44) H(60) 109.5 no . . .
H(58) C(44) H(59) 109.5 no . . .
H(58) C(44) H(60) 109.5 no . . .
H(59) C(44) H(60) 109.5 no . . .

loop_
_geom_bond_atom_site_label_1
_geom_bond_atom_site_label_2
_geom_bond_distance
_geom_bond_publ_flag
_geom_bond_site_symmetry_1
_geom_bond_site_symmetry_2
Mo(1) S(1) 2.3874(7) yes . .
Mo(1) S(2) 2.3761(7) yes . .
Mo(1) S(3) 2.3824(8) yes . .
Mo(1) S(4) 2.3778(7) yes . .
Mo(1) O(1) 1.709(2) yes . .
S(1) C(1) 1.792(2) yes . .
S(2) C(2) 1.782(3) yes . .
S(3) C(3) 1.785(2) yes . .
S(4) C(4) 1.786(3) yes . .
N(1) C(29) 1.518(4) yes . .
N(1) C(31) 1.520(4) yes . .
N(1) C(33) 1.515(5) yes . .
N(1) C(35) 1.534(4) yes . .
N(2) C(37) 1.522(5) yes . .
N(2) C(39) 1.517(4) yes . .
N(2) C(41) 1.530(4) yes . .
N(2) C(43) 1.515(3) yes . .
C(1) C(2) 1.345(4) yes . .
C(1) C(5) 1.476(4) yes . .
C(2) C(11) 1.483(3) yes . .
C(3) C(4) 1.342(4) yes . .
C(3) C(17) 1.485(4) yes . .
C(4) C(23) 1.484(3) yes . .
C(5) C(6) 1.410(4) yes . .
C(5) C(10) 1.405(4) yes . .
C(6) C(7) 1.381(5) yes . .
C(7) C(8) 1.369(5) yes . .
C(8) C(9) 1.380(5) yes . .
C(9) C(10) 1.388(5) yes . .
C(11) C(12) 1.395(4) yes . .
C(11) C(16) 1.409(5) yes . .
C(12) C(13) 1.390(4) yes . .
C(13) C(14) 1.383(6) yes . .
C(14) C(15) 1.394(5) yes . .
C(15) C(16) 1.384(4) yes . .
C(17) C(18) 1.399(4) yes . .
C(17) C(22) 1.387(4) yes . .
C(18) C(19) 1.392(5) yes . .
C(19) C(20) 1.385(4) yes . .
C(20) C(21) 1.371(5) yes . .
C(21) C(22) 1.400(5) yes . .
C(23) C(24) 1.402(5) yes . .
C(23) C(28) 1.390(4) yes . .
C(24) C(25) 1.383(4) yes . .
C(25) C(26) 1.381(5) yes . .
C(26) C(27) 1.389(5) yes . .
C(27) C(28) 1.383(4) yes . .
C(29) C(30) 1.516(6) yes . .
C(31) C(32) 1.478(6) yes . .
C(33) C(34) 1.509(6) yes . .
C(35) C(36) 1.496(5) yes . .
C(37) C(38) 1.511(5) yes . .
C(39) C(40) 1.521(5) yes . .
C(41) C(42) 1.510(5) yes . .
C(43) C(44) 1.516(5) yes . .
C(6) H(1) 0.950 no . .
C(7) H(2) 0.950 no . .
C(8) H(3) 0.950 no . .
C(9) H(4) 0.950 no . .
C(10) H(5) 0.950 no . .
C(12) H(6) 0.950 no . .
C(13) H(7) 0.950 no . .
C(14) H(8) 0.950 no . .
C(15) H(9) 0.950 no . .
C(16) H(10) 0.950 no . .
C(18) H(11) 0.950 no . .
C(19) H(12) 0.950 no . .
C(20) H(13) 0.950 no . .
C(21) H(14) 0.950 no . .
C(22) H(15) 0.950 no . .
C(24) H(16) 0.950 no . .
C(25) H(17) 0.950 no . .
C(26) H(18) 0.950 no . .
C(27) H(19) 0.950 no . .
C(28) H(20) 0.950 no . .
C(29) H(21) 0.990 no . .
C(29) H(22) 0.990 no . .
C(30) H(23) 0.980 no . .
C(30) H(24) 0.980 no . .
C(30) H(25) 0.980 no . .
C(31) H(26) 0.990 no . .
C(31) H(27) 0.990 no . .
C(32) H(28) 0.980 no . .
C(32) H(29) 0.980 no . .
C(32) H(30) 0.980 no . .
C(33) H(31) 0.990 no . .
C(33) H(32) 0.990 no . .
C(34) H(33) 0.980 no . .
C(34) H(34) 0.980 no . .
C(34) H(35) 0.980 no . .
C(35) H(36) 0.990 no . .
C(35) H(37) 0.990 no . .
C(36) H(38) 0.980 no . .
C(36) H(39) 0.980 no . .
C(36) H(40) 0.980 no . .
C(37) H(41) 0.990 no . .
C(37) H(42) 0.990 no . .
C(38) H(43) 0.980 no . .
C(38) H(44) 0.980 no . .
C(38) H(45) 0.980 no . .
C(39) H(46) 0.990 no . .
C(39) H(47) 0.990 no . .
C(40) H(48) 0.980 no . .
C(40) H(49) 0.980 no . .
C(40) H(50) 0.980 no . .
C(41) H(51) 0.990 no . .
C(41) H(52) 0.990 no . .
C(42) H(53) 0.980 no . .
C(42) H(54) 0.980 no . .
C(42) H(55) 0.980 no . .
C(43) H(56) 0.990 no . .
C(43) H(57) 0.990 no . .
C(44) H(58) 0.980 no . .
C(44) H(59) 0.980 no . .
C(44) H(60) 0.980 no . .

loop_
_geom_contact_atom_site_label_1
_geom_contact_atom_site_label_2
_geom_contact_distance
_geom_contact_publ_flag
_geom_contact_site_symmetry_1
_geom_contact_site_symmetry_2
S(1) C(37) 3.488(4) ? . .
S(3) C(41) 3.545(3) ? . .
O(1) C(31) 3.305(4) ? . 2_555
O(1) C(32) 3.525(5) ? . 2_555
O(1) C(35) 3.333(3) ? . 2_555
O(1) C(38) 3.504(4) ? . 1_565
C(15) C(42) 3.549(5) ? . 2_556
C(16) C(42) 3.371(5) ? . 2_556
C(26) C(28) 3.580(5) ? . 2_445
C(28) C(26) 3.580(5) ? . 2_455
C(31) O(1) 3.305(4) ? . 2_545
C(32) O(1) 3.525(5) ? . 2_545
C(32) C(35) 3.570(5) ? . 2_555
C(35) O(1) 3.333(3) ? . 2_545
C(35) C(32) 3.570(5) ? . 2_545
C(37) S(1) 3.488(4) ? . .
C(38) O(1) 3.504(4) ? . 1_545
C(41) S(3) 3.545(3) ? . .
C(42) C(15) 3.549(5) ? . 2_546
C(42) C(16) 3.371(5) ? . 2_546
Mo(1) H(30) 3.498 ? . .
Mo(1) H(37) 3.578 ? . 2_555
Mo(1) H(42) 3.399 ? . .
Mo(1) H(45) 3.474 ? . 1_565
S(1) H(22) 2.725 ? . .
S(1) H(29) 3.433 ? . 2_545
S(1) H(30) 3.404 ? . .
S(1) H(36) 3.055 ? . .
S(1) H(41) 3.589 ? . .
S(1) H(42) 2.720 ? . .
S(2) H(42) 3.586 ? . .
S(2) H(43) 3.499 ? . 1_565
S(2) H(45) 3.099 ? . 1_565
S(2) H(51) 3.486 ? . .
S(2) H(55) 2.846 ? . 2_556
S(2) H(57) 2.982 ? . 2_556
S(2) H(60) 3.265 ? . .
S(3) H(35) 3.329 ? . 2_555
S(3) H(45) 2.886 ? . 1_565
S(3) H(47) 2.896 ? . 1_565
S(3) H(49) 3.394 ? . 1_565
S(3) H(51) 3.091 ? . .
S(3) H(52) 3.060 ? . .
S(3) H(59) 3.451 ? . 2_556
S(4) H(25) 3.172 ? . 2_545
S(4) H(26) 2.873 ? . 2_545
S(4) H(31) 3.430 ? . 2_545
S(4) H(41) 2.944 ? . .
S(4) H(42) 3.499 ? . .
O(1) H(22) 3.167 ? . .
O(1) H(24) 3.249 ? . .
O(1) H(27) 2.507 ? . 2_555
O(1) H(28) 2.866 ? . 2_555
O(1) H(30) 2.758 ? . .
O(1) H(35) 3.031 ? . 2_555
O(1) H(36) 3.518 ? . 2_555
O(1) H(37) 2.442 ? . 2_555
O(1) H(44) 2.856 ? . 1_565
O(1) H(45) 3.376 ? . 1_565
C(1) H(21) 3.498 ? . .
C(1) H(22) 3.196 ? . .
C(1) H(42) 3.354 ? . .
C(2) H(55) 3.516 ? . 2_556
C(2) H(60) 3.349 ? . .
C(3) H(33) 3.216 ? . 2_555
C(3) H(35) 3.538 ? . 2_555
C(3) H(52) 2.904 ? . .
C(4) H(33) 3.318 ? . 2_555
C(4) H(41) 3.465 ? . .
C(4) H(52) 3.221 ? . .
C(5) H(21) 3.329 ? . .
C(5) H(39) 3.428 ? . .
C(5) H(40) 3.273 ? . .
C(6) H(10) 3.511 ? . 1_545
C(6) H(39) 3.015 ? . .
C(6) H(40) 3.450 ? . .
C(6) H(43) 3.379 ? . .
C(7) H(9) 3.463 ? . 1_545
C(7) H(10) 3.215 ? . 1_545
C(7) H(13) 3.418 ? . 1_645
C(7) H(39) 3.087 ? . .
C(7) H(40) 3.503 ? . .
C(8) H(7) 3.506 ? . 2_646
C(8) H(8) 3.023 ? . 2_646
C(8) H(17) 2.966 ? . 1_655
C(8) H(39) 3.553 ? . .
C(8) H(40) 3.405 ? . .
C(9) H(8) 2.937 ? . 2_646
C(9) H(16) 3.323 ? . 1_655
C(9) H(17) 3.159 ? . 1_655
C(9) H(40) 3.186 ? . .
C(10) H(8) 3.595 ? . 2_646
C(10) H(13) 3.489 ? . 1_655
C(10) H(21) 3.056 ? . .
C(10) H(40) 3.118 ? . .
C(11) H(46) 3.464 ? . 2_556
C(11) H(53) 3.368 ? . 2_556
C(11) H(55) 3.124 ? . 2_556
C(12) H(12) 3.540 ? . 2_546
C(12) H(46) 3.131 ? . 2_556
C(12) H(53) 3.540 ? . 2_556
C(13) H(9) 3.336 ? . 2_646
C(13) H(12) 3.447 ? . 2_546
C(13) H(46) 3.565 ? . 2_556
C(13) H(48) 3.167 ? . 2_556
C(13) H(53) 3.402 ? . 2_556
C(14) H(12) 3.332 ? . 1_655
C(14) H(13) 3.430 ? . 1_655
C(14) H(48) 3.480 ? . 2_556
C(14) H(53) 3.094 ? . 2_556
C(15) H(2) 3.534 ? . 1_565
C(15) H(7) 3.421 ? . 2_656
C(15) H(13) 2.822 ? . 1_655
C(15) H(53) 2.875 ? . 2_556
C(16) H(2) 3.217 ? . 1_565
C(16) H(13) 2.968 ? . 1_655
C(16) H(53) 3.003 ? . 2_556
C(16) H(54) 3.506 ? . 2_556
C(16) H(55) 3.071 ? . 2_556
C(17) H(49) 3.096 ? . 1_565
C(17) H(52) 3.493 ? . .
C(18) H(4) 3.554 ? . 1_455
C(18) H(49) 3.116 ? . 1_565
C(18) H(52) 3.370 ? . .
C(18) H(53) 3.496 ? . .
C(18) H(54) 3.488 ? . .
C(19) H(4) 3.344 ? . 1_455
C(19) H(6) 3.573 ? . 2_556
C(19) H(7) 3.040 ? . 2_556
C(19) H(49) 3.502 ? . 1_565
C(20) H(2) 3.403 ? . 1_465
C(20) H(3) 3.297 ? . 1_465
C(20) H(4) 3.269 ? . 1_455
C(20) H(5) 2.879 ? . 1_455
C(20) H(7) 3.187 ? . 2_556
C(21) H(3) 3.379 ? . 1_465
C(21) H(4) 3.386 ? . 1_455
C(21) H(5) 3.219 ? . 1_455
C(21) H(19) 3.035 ? . 2_455
C(22) H(4) 3.573 ? . 1_455
C(22) H(18) 3.373 ? . 2_455
C(22) H(19) 3.037 ? . 2_455
C(22) H(33) 3.350 ? . 2_555
C(22) H(34) 3.587 ? . 2_555
C(22) H(49) 3.420 ? . 1_565
C(23) H(18) 3.412 ? . 2_455
C(23) H(31) 3.111 ? . 2_545
C(24) H(4) 3.148 ? . 1_455
C(24) H(31) 3.475 ? . 2_545
C(24) H(34) 3.336 ? . 2_545
C(24) H(50) 3.186 ? . .
C(25) H(3) 3.503 ? . 1_455
C(25) H(4) 3.378 ? . 1_455
C(25) H(19) 3.490 ? . 2_445
C(25) H(34) 3.419 ? . 2_545
C(25) H(38) 3.420 ? . 1_455
C(25) H(40) 3.385 ? . 1_455
C(26) H(15) 3.024 ? . 2_445
C(26) H(20) 3.480 ? . 2_445
C(26) H(31) 3.495 ? . 2_545
C(26) H(32) 3.241 ? . 1_455
C(26) H(33) 3.186 ? . 1_455
C(26) H(38) 3.226 ? . 1_455
C(27) H(14) 3.311 ? . 2_445
C(27) H(15) 3.049 ? . 2_445
C(27) H(17) 3.574 ? . 2_455
C(27) H(18) 3.162 ? . 2_455
C(27) H(23) 3.170 ? . 2_545
C(27) H(31) 3.131 ? . 2_545
C(27) H(32) 3.593 ? . 2_545
C(28) H(18) 2.785 ? . 2_455
C(28) H(23) 3.070 ? . 2_545
C(28) H(25) 3.513 ? . 2_545
C(28) H(31) 2.891 ? . 2_545
C(28) H(38) 3.103 ? . 2_555
C(30) H(14) 3.505 ? . 1_655
C(30) H(20) 3.300 ? . 2_555
C(30) H(28) 3.227 ? . 2_555
C(31) H(44) 3.028 ? . 2_555
C(32) H(25) 3.565 ? . 2_545
C(32) H(36) 2.975 ? . 2_555
C(32) H(37) 3.321 ? . 2_555
C(32) H(39) 3.590 ? . 2_555
C(34) H(15) 3.455 ? . 2_545
C(34) H(18) 3.356 ? . 1_655
C(34) H(49) 3.582 ? . 2_555
C(34) H(50) 3.420 ? . 2_555
C(35) H(29) 2.786 ? . 2_545
C(35) H(30) 3.555 ? . 2_545
C(36) H(17) 3.346 ? . 1_655
C(36) H(18) 3.435 ? . 1_655
C(36) H(20) 3.089 ? . 2_545
C(36) H(29) 3.330 ? . 2_545
C(38) H(1) 3.250 ? . .
C(38) H(27) 3.175 ? . 2_545
C(38) H(35) 3.522 ? . 2_545
C(39) H(59) 3.114 ? . 2_546
C(39) H(60) 3.567 ? . 2_546
C(40) H(16) 3.152 ? . .
C(40) H(34) 3.217 ? . 2_545
C(41) H(11) 3.239 ? . .
C(41) H(56) 3.308 ? . 2_556
C(42) H(10) 3.548 ? . 2_546
C(42) H(11) 3.006 ? . .
C(42) H(56) 2.973 ? . 2_556
C(42) H(58) 3.539 ? . 2_556
C(43) H(51) 3.222 ? . 2_546
C(43) H(54) 3.031 ? . 2_546
C(43) H(60) 3.393 ? . 2_546
C(44) H(6) 3.527 ? . .
C(44) H(46) 3.287 ? . 2_556
C(44) H(47) 3.347 ? . 2_556
C(44) H(54) 2.919 ? . 2_546
C(44) H(56) 3.409 ? . 2_556
H(1) C(38) 3.250 ? . .
H(1) H(10) 3.160 ? . 1_545
H(1) H(39) 3.250 ? . .
H(1) H(42) 3.528 ? . .
H(1) H(43) 2.464 ? . .
H(1) H(44) 3.259 ? . .
H(1) H(58) 3.273 ? . .
H(2) C(15) 3.534 ? . 1_545
H(2) C(16) 3.217 ? . 1_545
H(2) C(20) 3.403 ? . 1_645
H(2) H(9) 3.192 ? . 1_545
H(2) H(10) 2.581 ? . 1_545
H(2) H(13) 2.726 ? . 1_645
H(2) H(14) 3.132 ? . 1_645
H(2) H(23) 3.555 ? . 1_545
H(2) H(24) 3.245 ? . 1_545
H(2) H(39) 3.348 ? . .
H(3) C(20) 3.297 ? . 1_645
H(3) C(21) 3.379 ? . 1_645
H(3) C(25) 3.503 ? . 1_655
H(3) H(7) 3.032 ? . 2_646
H(3) H(8) 3.094 ? . 2_646
H(3) H(13) 3.109 ? . 1_645
H(3) H(14) 3.250 ? . 1_645
H(3) H(16) 3.261 ? . 1_655
H(3) H(17) 2.718 ? . 1_655
H(3) H(48) 3.324 ? . 1_655
H(4) C(18) 3.554 ? . 1_655
H(4) C(19) 3.344 ? . 1_655
H(4) C(20) 3.269 ? . 1_655
H(4) C(21) 3.386 ? . 1_655
H(4) C(22) 3.573 ? . 1_655
H(4) C(24) 3.148 ? . 1_655
H(4) C(25) 3.378 ? . 1_655
H(4) H(8) 2.977 ? . 2_646
H(4) H(16) 2.586 ? . 1_655
H(4) H(17) 3.037 ? . 1_655
H(5) C(20) 2.879 ? . 1_655
H(5) C(21) 3.219 ? . 1_655
H(5) H(13) 2.619 ? . 1_655
H(5) H(14) 3.222 ? . 1_655
H(5) H(21) 2.883 ? . .
H(5) H(40) 3.513 ? . .
H(6) C(19) 3.573 ? . 2_546
H(6) C(44) 3.527 ? . .
H(6) H(12) 2.947 ? . 2_546
H(6) H(46) 3.140 ? . 2_556
H(6) H(58) 3.115 ? . .
H(6) H(59) 3.403 ? . .
H(6) H(60) 3.491 ? . .
H(7) C(8) 3.506 ? . 2_656
H(7) C(15) 3.421 ? . 2_646
H(7) C(19) 3.040 ? . 2_546
H(7) C(20) 3.187 ? . 2_546
H(7) H(3) 3.032 ? . 2_656
H(7) H(8) 3.421 ? . 2_646
H(7) H(9) 2.812 ? . 2_646
H(7) H(12) 2.752 ? . 2_546
H(7) H(13) 3.006 ? . 2_546
H(7) H(48) 3.143 ? . 2_556
H(8) C(8) 3.023 ? . 2_656
H(8) C(9) 2.937 ? . 2_656
H(8) C(10) 3.595 ? . 2_656
H(8) H(3) 3.094 ? . 2_656
H(8) H(4) 2.977 ? . 2_656
H(8) H(7) 3.421 ? . 2_656
H(8) H(9) 3.549 ? . 2_646
H(8) H(12) 3.249 ? . 1_655
H(8) H(53) 3.550 ? . 2_556
H(9) C(7) 3.463 ? . 1_565
H(9) C(13) 3.336 ? . 2_656
H(9) H(2) 3.192 ? . 1_565
H(9) H(7) 2.812 ? . 2_656
H(9) H(8) 3.549 ? . 2_656
H(9) H(12) 3.223 ? . 2_556
H(9) H(13) 2.887 ? . 1_655
H(9) H(53) 3.225 ? . 2_556
H(10) C(6) 3.511 ? . 1_565
H(10) C(7) 3.215 ? . 1_565
H(10) C(42) 3.548 ? . 2_556
H(10) H(1) 3.160 ? . 1_565
H(10) H(2) 2.581 ? . 1_565
H(10) H(13) 3.143 ? . 1_655
H(10) H(43) 3.474 ? . 1_565
H(10) H(53) 3.397 ? . 2_556
H(10) H(54) 3.459 ? . 2_556
H(10) H(55) 3.205 ? . 2_556
H(11) C(41) 3.239 ? . .
H(11) C(42) 3.006 ? . .
H(11) H(49) 3.409 ? . 1_565
H(11) H(51) 3.347 ? . .
H(11) H(52) 2.796 ? . .
H(11) H(53) 2.859 ? . .
H(11) H(54) 2.590 ? . .
H(11) H(59) 2.925 ? . 2_556
H(12) C(12) 3.540 ? . 2_556
H(12) C(13) 3.447 ? . 2_556
H(12) C(14) 3.332 ? . 1_455
H(12) H(6) 2.947 ? . 2_556
H(12) H(7) 2.752 ? . 2_556
H(12) H(8) 3.249 ? . 1_455
H(12) H(9) 3.223 ? . 2_546
H(13) C(7) 3.418 ? . 1_465
H(13) C(10) 3.489 ? . 1_455
H(13) C(14) 3.430 ? . 1_455
H(13) C(15) 2.822 ? . 1_455
H(13) C(16) 2.968 ? . 1_455
H(13) H(2) 2.726 ? . 1_465
H(13) H(3) 3.109 ? . 1_465
H(13) H(5) 2.619 ? . 1_455
H(13) H(7) 3.006 ? . 2_556
H(13) H(9) 2.887 ? . 1_455
H(13) H(10) 3.143 ? . 1_455
H(14) C(27) 3.311 ? . 2_455
H(14) C(30) 3.505 ? . 1_455
H(14) H(2) 3.132 ? . 1_465
H(14) H(3) 3.250 ? . 1_465
H(14) H(5) 3.222 ? . 1_455
H(14) H(19) 2.483 ? . 2_455
H(14) H(21) 3.320 ? . 1_455
H(14) H(23) 2.689 ? . 1_455
H(15) C(26) 3.024 ? . 2_455
H(15) C(27) 3.049 ? . 2_455
H(15) C(34) 3.455 ? . 2_555
H(15) H(18) 2.427 ? . 2_455
H(15) H(19) 2.484 ? . 2_455
H(15) H(33) 2.754 ? . 2_555
H(15) H(34) 3.291 ? . 2_555
H(16) C(9) 3.323 ? . 1_455
H(16) C(40) 3.152 ? . .
H(16) H(3) 3.261 ? . 1_455
H(16) H(4) 2.586 ? . 1_455
H(16) H(34) 3.489 ? . 2_545
H(16) H(48) 2.858 ? . .
H(16) H(49) 3.535 ? . .
H(16) H(50) 2.641 ? . .
H(16) H(52) 3.342 ? . .
H(17) C(8) 2.966 ? . 1_455
H(17) C(9) 3.159 ? . 1_455
H(17) C(27) 3.574 ? . 2_445
H(17) C(36) 3.346 ? . 1_455
H(17) H(3) 2.718 ? . 1_455
H(17) H(4) 3.037 ? . 1_455
H(17) H(19) 3.018 ? . 2_445
H(17) H(20) 3.452 ? . 2_445
H(17) H(38) 2.999 ? . 1_455
H(17) H(40) 2.941 ? . 1_455
H(18) C(22) 3.373 ? . 2_445
H(18) C(23) 3.412 ? . 2_445
H(18) C(27) 3.162 ? . 2_445
H(18) C(28) 2.785 ? . 2_445
H(18) C(34) 3.356 ? . 1_455
H(18) C(36) 3.435 ? . 1_455
H(18) H(15) 2.427 ? . 2_445
H(18) H(19) 3.264 ? . 2_445
H(18) H(20) 2.658 ? . 2_445
H(18) H(32) 3.131 ? . 1_455
H(18) H(33) 2.524 ? . 1_455
H(18) H(38) 2.618 ? . 1_455
H(18) H(40) 3.418 ? . 1_455
H(19) C(21) 3.035 ? . 2_445
H(19) C(22) 3.037 ? . 2_445
H(19) C(25) 3.490 ? . 2_455
H(19) H(14) 2.483 ? . 2_445
H(19) H(15) 2.484 ? . 2_445
H(19) H(17) 3.018 ? . 2_455
H(19) H(18) 3.264 ? . 2_455
H(19) H(23) 2.924 ? . 2_545
H(19) H(31) 3.562 ? . 2_545
H(19) H(33) 3.506 ? . 1_455
H(19) H(34) 3.577 ? . 1_455
H(20) C(26) 3.480 ? . 2_455
H(20) C(30) 3.300 ? . 2_545
H(20) C(36) 3.089 ? . 2_555
H(20) H(17) 3.452 ? . 2_455
H(20) H(18) 2.658 ? . 2_455
H(20) H(23) 2.697 ? . 2_545
H(20) H(25) 3.030 ? . 2_545
H(20) H(31) 3.164 ? . 2_545
H(20) H(33) 3.331 ? . 2_555
H(20) H(38) 2.237 ? . 2_555
H(20) H(39) 3.153 ? . 2_555
H(21) C(1) 3.498 ? . .
H(21) C(5) 3.329 ? . .
H(21) C(10) 3.056 ? . .
H(21) H(5) 2.883 ? . .
H(21) H(14) 3.320 ? . 1_655
H(22) S(1) 2.725 ? . .
H(22) O(1) 3.167 ? . .
H(22) C(1) 3.196 ? . .
H(23) C(27) 3.170 ? . 2_555
H(23) C(28) 3.070 ? . 2_555
H(23) H(2) 3.555 ? . 1_565
H(23) H(14) 2.689 ? . 1_655
H(23) H(19) 2.924 ? . 2_555
H(23) H(20) 2.697 ? . 2_555
H(23) H(39) 3.473 ? . 1_565
H(24) O(1) 3.249 ? . .
H(24) H(2) 3.245 ? . 1_565
H(24) H(28) 2.840 ? . 2_555
H(24) H(39) 3.311 ? . 1_565
H(25) S(4) 3.172 ? . 2_555
H(25) C(28) 3.513 ? . 2_555
H(25) C(32) 3.565 ? . 2_555
H(25) H(20) 3.030 ? . 2_555
H(25) H(28) 2.729 ? . 2_555
H(25) H(39) 3.557 ? . 1_565
H(26) S(4) 2.873 ? . 2_555
H(26) H(41) 3.445 ? . 2_555
H(26) H(44) 3.069 ? . 2_555
H(27) O(1) 2.507 ? . 2_545
H(27) C(38) 3.175 ? . 2_555
H(27) H(41) 3.430 ? . 2_555
H(27) H(44) 2.219 ? . 2_555
H(27) H(45) 3.534 ? . 2_555
H(28) O(1) 2.866 ? . 2_545
H(28) C(30) 3.227 ? . 2_545
H(28) H(24) 2.840 ? . 2_545
H(28) H(25) 2.729 ? . 2_545
H(28) H(29) 3.261 ? . 2_545
H(28) H(30) 3.403 ? . 2_545
H(28) H(36) 3.497 ? . 2_555
H(28) H(39) 3.507 ? . 2_555
H(28) H(44) 3.585 ? . 2_555
H(29) S(1) 3.433 ? . 2_555
H(29) C(35) 2.786 ? . 2_555
H(29) C(36) 3.330 ? . 2_555
H(29) H(28) 3.261 ? . 2_555
H(29) H(36) 2.082 ? . 2_555
H(29) H(37) 2.759 ? . 2_555
H(29) H(39) 2.868 ? . 2_555
H(29) H(44) 3.532 ? . 2_555
H(30) Mo(1) 3.498 ? . .
H(30) S(1) 3.404 ? . .
H(30) O(1) 2.758 ? . .
H(30) C(35) 3.555 ? . 2_555
H(30) H(28) 3.403 ? . 2_555
H(30) H(36) 3.129 ? . 2_555
H(30) H(37) 3.061 ? . 2_555
H(31) S(4) 3.430 ? . 2_555
H(31) C(23) 3.111 ? . 2_555
H(31) C(24) 3.475 ? . 2_555
H(31) C(26) 3.495 ? . 2_555
H(31) C(27) 3.131 ? . 2_555
H(31) C(28) 2.891 ? . 2_555
H(31) H(19) 3.562 ? . 2_555
H(31) H(20) 3.164 ? . 2_555
H(32) C(26) 3.241 ? . 1_655
H(32) C(27) 3.593 ? . 2_555
H(32) H(18) 3.131 ? . 1_655
H(33) C(3) 3.216 ? . 2_545
H(33) C(4) 3.318 ? . 2_545
H(33) C(22) 3.350 ? . 2_545
H(33) C(26) 3.186 ? . 1_655
H(33) H(15) 2.754 ? . 2_545
H(33) H(18) 2.524 ? . 1_655
H(33) H(19) 3.506 ? . 1_655
H(33) H(20) 3.331 ? . 2_545
H(34) C(22) 3.587 ? . 2_545
H(34) C(24) 3.336 ? . 2_555
H(34) C(25) 3.419 ? . 2_555
H(34) C(40) 3.217 ? . 2_555
H(34) H(15) 3.291 ? . 2_545
H(34) H(16) 3.489 ? . 2_555
H(34) H(19) 3.577 ? . 1_655
H(34) H(41) 3.579 ? . 2_555
H(34) H(49) 2.869 ? . 2_555
H(34) H(50) 2.674 ? . 2_555
H(35) S(3) 3.329 ? . 2_545
H(35) O(1) 3.031 ? . 2_545
H(35) C(3) 3.538 ? . 2_545
H(35) C(38) 3.522 ? . 2_555
H(35) H(41) 3.398 ? . 2_555
H(35) H(44) 2.906 ? . 2_555
H(35) H(45) 3.406 ? . 2_555
H(35) H(49) 3.516 ? . 2_555
H(35) H(50) 3.308 ? . 2_555
H(36) S(1) 3.055 ? . .
H(36) O(1) 3.518 ? . 2_545
H(36) C(32) 2.975 ? . 2_545
H(36) H(28) 3.497 ? . 2_545
H(36) H(29) 2.082 ? . 2_545
H(36) H(30) 3.129 ? . 2_545
H(37) Mo(1) 3.578 ? . 2_545
H(37) O(1) 2.442 ? . 2_545
H(37) C(32) 3.321 ? . 2_545
H(37) H(29) 2.759 ? . 2_545
H(37) H(30) 3.061 ? . 2_545
H(38) C(25) 3.420 ? . 1_655
H(38) C(26) 3.226 ? . 1_655
H(38) C(28) 3.103 ? . 2_545
H(38) H(17) 2.999 ? . 1_655
H(38) H(18) 2.618 ? . 1_655
H(38) H(20) 2.237 ? . 2_545
H(39) C(5) 3.428 ? . .
H(39) C(6) 3.015 ? . .
H(39) C(7) 3.087 ? . .
H(39) C(8) 3.553 ? . .
H(39) C(32) 3.590 ? . 2_545
H(39) H(1) 3.250 ? . .
H(39) H(2) 3.348 ? . .
H(39) H(20) 3.153 ? . 2_545
H(39) H(23) 3.473 ? . 1_545
H(39) H(24) 3.311 ? . 1_545
H(39) H(25) 3.557 ? . 1_545
H(39) H(28) 3.507 ? . 2_545
H(39) H(29) 2.868 ? . 2_545
H(40) C(5) 3.273 ? . .
H(40) C(6) 3.450 ? . .
H(40) C(7) 3.503 ? . .
H(40) C(8) 3.405 ? . .
H(40) C(9) 3.186 ? . .
H(40) C(10) 3.118 ? . .
H(40) C(25) 3.385 ? . 1_655
H(40) H(5) 3.513 ? . .
H(40) H(17) 2.941 ? . 1_655
H(40) H(18) 3.418 ? . 1_655
H(41) S(1) 3.589 ? . .
H(41) S(4) 2.944 ? . .
H(41) C(4) 3.465 ? . .
H(41) H(26) 3.445 ? . 2_545
H(41) H(27) 3.430 ? . 2_545
H(41) H(34) 3.579 ? . 2_545
H(41) H(35) 3.398 ? . 2_545
H(42) Mo(1) 3.399 ? . .
H(42) S(1) 2.720 ? . .
H(42) S(2) 3.586 ? . .
H(42) S(4) 3.499 ? . .
H(42) C(1) 3.354 ? . .
H(42) H(1) 3.528 ? . .
H(43) S(2) 3.499 ? . 1_545
H(43) C(6) 3.379 ? . .
H(43) H(1) 2.464 ? . .
H(43) H(10) 3.474 ? . 1_545
H(43) H(54) 3.576 ? . 2_546
H(44) O(1) 2.856 ? . 1_545
H(44) C(31) 3.028 ? . 2_545
H(44) H(1) 3.259 ? . .
H(44) H(26) 3.069 ? . 2_545
H(44) H(27) 2.219 ? . 2_545
H(44) H(28) 3.585 ? . 2_545
H(44) H(29) 3.532 ? . 2_545
H(44) H(35) 2.906 ? . 2_545
H(45) Mo(1) 3.474 ? . 1_545
H(45) S(2) 3.099 ? . 1_545
H(45) S(3) 2.886 ? . 1_545
H(45) O(1) 3.376 ? . 1_545
H(45) H(27) 3.534 ? . 2_545
H(45) H(35) 3.406 ? . 2_545
H(46) C(11) 3.464 ? . 2_546
H(46) C(12) 3.131 ? . 2_546
H(46) C(13) 3.565 ? . 2_546
H(46) C(44) 3.287 ? . 2_546
H(46) H(6) 3.140 ? . 2_546
H(46) H(59) 2.755 ? . 2_546
H(46) H(60) 2.954 ? . 2_546
H(47) S(3) 2.896 ? . 1_545
H(47) C(44) 3.347 ? . 2_546
H(47) H(59) 2.553 ? . 2_546
H(47) H(60) 3.318 ? . 2_546
H(48) C(13) 3.167 ? . 2_546
H(48) C(14) 3.480 ? . 2_546
H(48) H(3) 3.324 ? . 1_455
H(48) H(7) 3.143 ? . 2_546
H(48) H(16) 2.858 ? . .
H(49) S(3) 3.394 ? . 1_545
H(49) C(17) 3.096 ? . 1_545
H(49) C(18) 3.116 ? . 1_545
H(49) C(19) 3.502 ? . 1_545
H(49) C(22) 3.420 ? . 1_545
H(49) C(34) 3.582 ? . 2_545
H(49) H(11) 3.409 ? . 1_545
H(49) H(16) 3.535 ? . .
H(49) H(34) 2.869 ? . 2_545
H(49) H(35) 3.516 ? . 2_545
H(50) C(24) 3.186 ? . .
H(50) C(34) 3.420 ? . 2_545
H(50) H(16) 2.641 ? . .
H(50) H(34) 2.674 ? . 2_545
H(50) H(35) 3.308 ? . 2_545
H(51) S(2) 3.486 ? . .
H(51) S(3) 3.091 ? . .
H(51) C(43) 3.222 ? . 2_556
H(51) H(11) 3.347 ? . .
H(51) H(56) 2.729 ? . 2_556
H(51) H(57) 2.899 ? . 2_556
H(51) H(59) 3.398 ? . 2_556
H(52) S(3) 3.060 ? . .
H(52) C(3) 2.904 ? . .
H(52) C(4) 3.221 ? . .
H(52) C(17) 3.493 ? . .
H(52) C(18) 3.370 ? . .
H(52) H(11) 2.796 ? . .
H(52) H(16) 3.342 ? . .
H(53) C(11) 3.368 ? . 2_546
H(53) C(12) 3.540 ? . 2_546
H(53) C(13) 3.402 ? . 2_546
H(53) C(14) 3.094 ? . 2_546
H(53) C(15) 2.875 ? . 2_546
H(53) C(16) 3.003 ? . 2_546
H(53) C(18) 3.496 ? . .
H(53) H(8) 3.550 ? . 2_546
H(53) H(9) 3.225 ? . 2_546
H(53) H(10) 3.397 ? . 2_546
H(53) H(11) 2.859 ? . .
H(54) C(16) 3.506 ? . 2_546
H(54) C(18) 3.488 ? . .
H(54) C(43) 3.031 ? . 2_556
H(54) C(44) 2.919 ? . 2_556
H(54) H(10) 3.459 ? . 2_546
H(54) H(11) 2.590 ? . .
H(54) H(43) 3.576 ? . 2_556
H(54) H(56) 2.401 ? . 2_556
H(54) H(57) 3.352 ? . 2_556
H(54) H(58) 2.581 ? . 2_556
H(54) H(59) 2.781 ? . 2_556
H(55) S(2) 2.846 ? . 2_546
H(55) C(2) 3.516 ? . 2_546
H(55) C(11) 3.124 ? . 2_546
H(55) C(16) 3.071 ? . 2_546
H(55) H(10) 3.205 ? . 2_546
H(55) H(56) 2.946 ? . 2_556
H(56) C(41) 3.308 ? . 2_546
H(56) C(42) 2.973 ? . 2_546
H(56) C(44) 3.409 ? . 2_546
H(56) H(51) 2.729 ? . 2_546
H(56) H(54) 2.401 ? . 2_546
H(56) H(55) 2.946 ? . 2_546
H(56) H(57) 3.432 ? . 2_546
H(56) H(59) 3.195 ? . 2_546
H(56) H(60) 2.910 ? . 2_546
H(57) S(2) 2.982 ? . 2_546
H(57) H(51) 2.899 ? . 2_546
H(57) H(54) 3.352 ? . 2_546
H(57) H(56) 3.432 ? . 2_556
H(57) H(60) 2.958 ? . 2_546
H(58) C(42) 3.539 ? . 2_546
H(58) H(1) 3.273 ? . .
H(58) H(6) 3.115 ? . .
H(58) H(54) 2.581 ? . 2_546
H(59) S(3) 3.451 ? . 2_546
H(59) C(39) 3.114 ? . 2_556
H(59) H(6) 3.403 ? . .
H(59) H(11) 2.925 ? . 2_546
H(59) H(46) 2.755 ? . 2_556
H(59) H(47) 2.553 ? . 2_556
H(59) H(51) 3.398 ? . 2_546
H(59) H(54) 2.781 ? . 2_546
H(59) H(56) 3.195 ? . 2_556
H(60) S(2) 3.265 ? . .
H(60) C(2) 3.349 ? . .
H(60) C(39) 3.567 ? . 2_556
H(60) C(43) 3.393 ? . 2_556
H(60) H(6) 3.491 ? . .
H(60) H(46) 2.954 ? . 2_556
H(60) H(47) 3.318 ? . 2_556
H(60) H(56) 2.910 ? . 2_556
H(60) H(57) 2.958 ? . 2_556

loop_
_geom_torsion_atom_site_label_1
_geom_torsion_atom_site_label_2
_geom_torsion_atom_site_label_3
_geom_torsion_atom_site_label_4
_geom_torsion
_geom_torsion_publ_flag
_geom_torsion_site_symmetry_1
_geom_torsion_site_symmetry_2
_geom_torsion_site_symmetry_3
_geom_torsion_site_symmetry_4
S(1) Mo(1) S(2) C(2) 17.00(12) ? . . . .
S(2) Mo(1) S(1) C(1) -15.53(12) ? . . . .
S(1) Mo(1) S(3) C(3) -86.40(11) ? . . . .
S(3) Mo(1) S(1) C(1) -86.89(12) ? . . . .
S(1) Mo(1) S(4) C(4) 150.36(11) ? . . . .
S(4) Mo(1) S(1) C(1) -161.80(12) ? . . . .
O(1) Mo(1) S(1) C(1) 91.23(14) ? . . . .
S(2) Mo(1) S(3) C(3) -157.15(11) ? . . . .
S(3) Mo(1) S(2) C(2) 158.21(12) ? . . . .
S(2) Mo(1) S(4) C(4) 78.75(12) ? . . . .
S(4) Mo(1) S(2) C(2) 89.99(12) ? . . . .
O(1) Mo(1) S(2) C(2) -92.03(14) ? . . . .
S(3) Mo(1) S(4) C(4) 10.15(11) ? . . . .
S(4) Mo(1) S(3) C(3) -10.02(11) ? . . . .
O(1) Mo(1) S(3) C(3) 95.48(13) ? . . . .
O(1) Mo(1) S(4) C(4) -99.26(14) ? . . . .
Mo(1) S(1) C(1) C(2) 11.4(3) ? . . . .
Mo(1) S(1) C(1) C(5) -167.6(2) ? . . . .
Mo(1) S(2) C(2) C(1) -16.8(3) ? . . . .
Mo(1) S(2) C(2) C(11) 162.3(2) ? . . . .
Mo(1) S(3) C(3) C(4) 8.4(2) ? . . . .
Mo(1) S(3) C(3) C(17) -171.82(19) ? . . . .
Mo(1) S(4) C(4) C(3) -9.2(3) ? . . . .
Mo(1) S(4) C(4) C(23) 172.55(19) ? . . . .
C(29) N(1) C(31) C(32) -54.3(4) ? . . . .
C(31) N(1) C(29) C(30) -57.7(4) ? . . . .
C(29) N(1) C(33) C(34) 173.0(3) ? . . . .
C(33) N(1) C(29) C(30) 63.0(4) ? . . . .
C(29) N(1) C(35) C(36) -69.8(4) ? . . . .
C(35) N(1) C(29) C(30) -175.2(3) ? . . . .
C(31) N(1) C(33) C(34) -64.7(3) ? . . . .
C(33) N(1) C(31) C(32) -175.3(3) ? . . . .
C(31) N(1) C(35) C(36) 170.1(3) ? . . . .
C(35) N(1) C(31) C(32) 62.9(4) ? . . . .
C(33) N(1) C(35) C(36) 50.4(4) ? . . . .
C(35) N(1) C(33) C(34) 54.2(3) ? . . . .
C(37) N(2) C(39) C(40) -65.4(4) ? . . . .
C(39) N(2) C(37) C(38) -60.8(3) ? . . . .
C(37) N(2) C(41) C(42) 174.6(2) ? . . . .
C(41) N(2) C(37) C(38) 177.7(2) ? . . . .
C(37) N(2) C(43) C(44) 50.8(4) ? . . . .
C(43) N(2) C(37) C(38) 57.7(3) ? . . . .
C(39) N(2) C(41) C(42) 52.9(3) ? . . . .
C(41) N(2) C(39) C(40) 53.1(4) ? . . . .
C(39) N(2) C(43) C(44) 172.3(3) ? . . . .
C(43) N(2) C(39) C(40) 173.7(3) ? . . . .
C(41) N(2) C(43) C(44) -66.5(4) ? . . . .
C(43) N(2) C(41) C(42) -65.4(3) ? . . . .
S(1) C(1) C(2) S(2) 3.5(4) ? . . . .
S(1) C(1) C(2) C(11) -175.4(2) ? . . . .
S(1) C(1) C(5) C(6) -50.8(4) ? . . . .
S(1) C(1) C(5) C(10) 128.9(2) ? . . . .
C(2) C(1) C(5) C(6) 130.1(3) ? . . . .
C(2) C(1) C(5) C(10) -50.1(5) ? . . . .
C(5) C(1) C(2) S(2) -177.5(2) ? . . . .
C(5) C(1) C(2) C(11) 3.6(5) ? . . . .
S(2) C(2) C(11) C(12) 121.0(3) ? . . . .
S(2) C(2) C(11) C(16) -58.9(3) ? . . . .
C(1) C(2) C(11) C(12) -60.1(5) ? . . . .
C(1) C(2) C(11) C(16) 120.1(4) ? . . . .
S(3) C(3) C(4) S(4) 0.6(3) ? . . . .
S(3) C(3) C(4) C(23) 178.6(2) ? . . . .
S(3) C(3) C(17) C(18) -46.4(3) ? . . . .
S(3) C(3) C(17) C(22) 132.9(2) ? . . . .
C(4) C(3) C(17) C(18) 133.4(3) ? . . . .
C(4) C(3) C(17) C(22) -47.3(4) ? . . . .
C(17) C(3) C(4) S(4) -179.2(2) ? . . . .
C(17) C(3) C(4) C(23) -1.2(5) ? . . . .
S(4) C(4) C(23) C(24) 122.3(3) ? . . . .
S(4) C(4) C(23) C(28) -55.9(3) ? . . . .
C(3) C(4) C(23) C(24) -55.9(4) ? . . . .
C(3) C(4) C(23) C(28) 125.9(3) ? . . . .
C(1) C(5) C(6) C(7) -179.9(2) ? . . . .
C(1) C(5) C(10) C(9) 179.9(2) ? . . . .
C(6) C(5) C(10) C(9) -0.3(4) ? . . . .
C(10) C(5) C(6) C(7) 0.3(4) ? . . . .
C(5) C(6) C(7) C(8) 0.9(5) ? . . . .
C(6) C(7) C(8) C(9) -2.1(5) ? . . . .
C(7) C(8) C(9) C(10) 2.1(5) ? . . . .
C(8) C(9) C(10) C(5) -0.9(5) ? . . . .
C(2) C(11) C(12) C(13) 179.6(3) ? . . . .
C(2) C(11) C(16) C(15) -178.4(3) ? . . . .
C(12) C(11) C(16) C(15) 1.8(5) ? . . . .
C(16) C(11) C(12) C(13) -0.5(5) ? . . . .
C(11) C(12) C(13) C(14) -0.9(6) ? . . . .
C(12) C(13) C(14) C(15) 1.1(6) ? . . . .
C(13) C(14) C(15) C(16) 0.1(5) ? . . . .
C(14) C(15) C(16) C(11) -1.6(6) ? . . . .
C(3) C(17) C(18) C(19) -179.3(3) ? . . . .
C(3) C(17) C(22) C(21) -179.5(3) ? . . . .
C(18) C(17) C(22) C(21) -0.2(4) ? . . . .
C(22) C(17) C(18) C(19) 1.4(5) ? . . . .
C(17) C(18) C(19) C(20) -1.9(5) ? . . . .
C(18) C(19) C(20) C(21) 1.0(5) ? . . . .
C(19) C(20) C(21) C(22) 0.2(5) ? . . . .
C(20) C(21) C(22) C(17) -0.7(5) ? . . . .
C(4) C(23) C(24) C(25) -179.1(3) ? . . . .
C(4) C(23) C(28) C(27) -179.3(3) ? . . . .
C(24) C(23) C(28) C(27) 2.4(5) ? . . . .
C(28) C(23) C(24) C(25) -0.9(5) ? . . . .
C(23) C(24) C(25) C(26) -0.2(5) ? . . . .
C(24) C(25) C(26) C(27) -0.1(4) ? . . . .
C(25) C(26) C(27) C(28) 1.6(5) ? . . . .
C(26) C(27) C(28) C(23) -2.8(5) ? . . . .
